data_2011658
loop_
_publ_author_name
'Chantrapromma, Suchada'
'Fun, Hoong-Kun'
'Razak, Ibrahim Abdul'
'Saewon, Nisakorn'
'Karalai, Chatchanok'
'Chantrapromma, Kan'

_publ_section_title
;
 2-(4-Acetyl-3,5-dihydroxy-2-methylphenoxy)-4,6-dimethoxy-3-methylbenzoic
 acid
;
_journal_issue 12
_journal_name_full 'Acta Crystallographica Section C'
_journal_page_first e598
_journal_page_last e599
_journal_paper_doi 10.1107/S0108270100016280
_journal_volume 56
_journal_year 2000
_chemical_formula_sum 'C19 H20 O8'
_chemical_formula_weight 376.35
_chemical_melting_point 175.0(10)
_chemical_name_systematic
;
2-(4-Acetyl-3,5-dihydroxy-2-methylphenoxy)-4,6-dimethoxy-3-methylbenzoic acid
;
_space_group_IT_number 14
_symmetry_cell_setting monoclinic
_symmetry_space_group_name_Hall '-P 2yn'
_symmetry_space_group_name_H-M 'P 1 21/n 1'
_audit_creation_method SHELXL-97
_cell_angle_alpha 90.00
_cell_angle_beta 100.9280(10)
_cell_angle_gamma 90.00
_cell_formula_units_Z 4
_cell_length_a 6.0228(3)
_cell_length_b 24.7920(10)
_cell_length_c 12.1890(10)
_cell_measurement_reflns_used 3937
_cell_measurement_temperature 293(2)
_cell_measurement_theta_max 28.15
_cell_measurement_theta_min 1.64
_cell_volume 1787.02(19)
_computing_cell_refinement 'SAINT (Siemens, 1996)'
_computing_data_collection 'SMART (Siemens, 1996)'
_computing_data_reduction SAINT
_computing_publication_material 'SHELXTL and PLATON (Spek, 1990)'
_computing_structure_refinement SHELXTL
_computing_structure_solution 'SHELXTL (Sheldrick, 1997)'
_diffrn_ambient_temperature 293(2)
_diffrn_detector_area_resol_mean 8.33
_diffrn_measured_fraction_theta_full .904
_diffrn_measured_fraction_theta_max .904
_diffrn_measurement_device_type 'Siemens SMART CCD area-detector'
_diffrn_measurement_method \w
_diffrn_radiation_monochromator graphite
_diffrn_radiation_source 'fine-focus sealed tube'
_diffrn_radiation_type MoK\a
_diffrn_radiation_wavelength .71073
_diffrn_reflns_av_R_equivalents .0753
_diffrn_reflns_av_sigmaI/netI .1018
_diffrn_reflns_limit_h_max 6
_diffrn_reflns_limit_h_min -7
_diffrn_reflns_limit_k_max 29
_diffrn_reflns_limit_k_min -29
_diffrn_reflns_limit_l_max 14
_diffrn_reflns_limit_l_min -11
_diffrn_reflns_number 6669
_diffrn_reflns_theta_full 25.00
_diffrn_reflns_theta_max 25.00
_diffrn_reflns_theta_min 1.64
_diffrn_standards_decay_% 0
_diffrn_standards_number 0
_exptl_absorpt_coefficient_mu .110
_exptl_absorpt_correction_type none
_exptl_crystal_colour 'light brown'
_exptl_crystal_density_diffrn 1.399
_exptl_crystal_density_method 'not measured'
_exptl_crystal_description plate
_exptl_crystal_F_000 792
_exptl_crystal_size_max .34
_exptl_crystal_size_mid .18
_exptl_crystal_size_min .10
_refine_diff_density_max .47
_refine_diff_density_min -.36
_refine_ls_extinction_method none
_refine_ls_goodness_of_fit_ref .961
_refine_ls_hydrogen_treatment constr
_refine_ls_matrix_type full
_refine_ls_number_parameters 244
_refine_ls_number_reflns 2848
_refine_ls_number_restraints 0
_refine_ls_restrained_S_all .961
_refine_ls_R_factor_all .136
_refine_ls_R_factor_gt .080
_refine_ls_shift/su_max <0.001
_refine_ls_shift/su_mean <0.001
_refine_ls_structure_factor_coef Fsqd
_refine_ls_weighting_details 'calc w = 1/[\s^2^(Fo^2^)+(0.1483P)^2^] where P = (Fo^2^+2Fc^2^)/3'
_refine_ls_weighting_scheme calc
_refine_ls_wR_factor_ref .231
_reflns_number_gt 1529
_reflns_number_total 2848
_reflns_threshold_expression I>2\s(I)
_cod_data_source_file qa0457.cif
_cod_data_source_block I
_cod_depositor_comments
;
The following automatic conversions were performed:

'_chemical_melting_point' value '174-176' was changed to '175.0(10)'
- the average value was taken and precision was estimated.

Automatic conversion script
Id: cif_fix_values 1646 2011-03-28 12:23:43Z adriana 

The following automatic conversions were performed:

'_chemical_melting_point' value '174-176' was changed to '175.0(10)'
- the average value was taken and precision was estimated.

Automatic conversion script
Id: cif_fix_values 1715 2011-07-08 13:25:40Z adriana 
;
_cod_original_cell_volume 1787.1(2)
_cod_original_sg_symbol_H-M 'P 21/n'
_cod_database_code 2011658
_cod_database_fobs_code 2011658

loop_
_symmetry_equiv_pos_as_xyz
'x, y, z'
'-x+1/2, y+1/2, -z+1/2'
'-x, -y, -z'
'x-1/2, -y-1/2, z-1/2'

loop_
_atom_site_label
_atom_site_fract_x
_atom_site_fract_y
_atom_site_fract_z
_atom_site_U_iso_or_equiv
_atom_site_adp_type
_atom_site_calc_flag
_atom_site_refinement_flags
_atom_site_occupancy
_atom_site_disorder_assembly
_atom_site_disorder_group
_atom_site_type_symbol
O1 1.1912(5) .58748(10) .2336(2) .0408(8) Uani d . 1 . . O
O2 .5518(6) .65014(13) -.0280(3) .0714(12) Uani d . 1 . . O
H2A .5548 .6186 -.0477 .107 Uiso calc R 1 . . H
O3 .6996(7) .80722(13) .0786(3) .0742(12) Uani d . 1 . . O
O4 1.0595(7) .77311(12) .1958(3) .0718(12) Uani d . 1 . . O
H4A .9642 .7950 .1667 .108 Uiso calc R 1 . . H
O5 .6954(6) .48547(12) .4075(3) .0585(10) Uani d . 1 . . O
O6 1.1350(5) .39835(11) .1675(3) .0469(9) Uani d . 1 . . O
O7 1.4470(5) .46170(12) .1015(3) .0482(9) Uani d . 1 . . O
O8 1.2700(6) .53787(13) .0455(3) .0613(10) Uani d . 1 . . O
H8A 1.3684 .5390 .0074 .092 Uiso calc R 1 . . H
C1 .8631(8) .61821(17) .1042(4) .0462(12) Uani d . 1 . . C
H1A .8223 .5829 .0843 .055 Uiso calc R 1 . . H
C2 .7321(8) .66010(17) .0563(4) .0486(13) Uani d . 1 . . C
C3 .7823(8) .71442(16) .0875(4) .0422(12) Uani d . 1 . . C
C4 .9890(8) .72245(16) .1640(4) .0442(12) Uani d . 1 . . C
C5 1.1305(8) .68091(16) .2101(4) .0425(12) Uani d . 1 . . C
C6 1.0567(8) .62856(16) .1827(4) .0402(11) Uani d . 1 . . C
C7 1.0854(7) .53831(15) .2480(4) .0336(10) Uani d . 1 . . C
C8 .9357(7) .53618(16) .3208(4) .0400(11) Uani d . 1 . . C
C9 .8464(7) .48542(17) .3387(4) .0396(11) Uani d . 1 . . C
C10 .9128(7) .43905(16) .2901(4) .0402(11) Uani d . 1 . . C
H10A .8545 .4057 .3052 .048 Uiso calc R 1 . . H
C11 1.0657(7) .44248(16) .2190(4) .0359(10) Uani d . 1 . . C
C12 1.1536(7) .49248(15) .1943(3) .0323(10) Uani d . 1 . . C
C13 .6371(9) .76068(18) .0483(4) .0543(14) Uani d . 1 . . C
C14 .4080(10) .7549(2) -.0252(5) .0721(17) Uani d . 1 . . C
H14A .3408 .7899 -.0401 .108 Uiso calc R 1 . . H
H14B .3133 .7330 .0119 .108 Uiso calc R 1 . . H
H14C .4236 .7381 -.0943 .108 Uiso calc R 1 . . H
C15 1.3484(9) .6915(2) .2918(5) .0708(17) Uani d . 1 . . C
H15A 1.3722 .7297 .2999 .106 Uiso calc R 1 . . H
H15B 1.4723 .6755 .2643 .106 Uiso calc R 1 . . H
H15C 1.3389 .6760 .3630 .106 Uiso calc R 1 . . H
C16 .8672(9) .58493(18) .3812(4) .0535(13) Uani d . 1 . . C
H16A .9421 .6164 .3601 .080 Uiso calc R 1 . . H
H16B .9095 .5796 .4604 .080 Uiso calc R 1 . . H
H16C .7064 .5898 .3614 .080 Uiso calc R 1 . . H
C17 .5833(9) .43585(19) .4250(5) .0658(16) Uani d . 1 . . C
H17A .4812 .4420 .4754 .099 Uiso calc R 1 . . H
H17B .6937 .4094 .4564 .099 Uiso calc R 1 . . H
H17C .5001 .4230 .3549 .099 Uiso calc R 1 . . H
C18 1.0217(9) .34841(17) .1762(5) .0560(14) Uani d . 1 . . C
H18A 1.0858 .3210 .1362 .084 Uiso calc R 1 . . H
H18B .8639 .3524 .1449 .084 Uiso calc R 1 . . H
H18C 1.0393 .3383 .2534 .084 Uiso calc R 1 . . H
C19 1.3050(8) .49644(16) .1123(4) .0384(11) Uani d . 1 . . C

loop_
_atom_site_aniso_label
_atom_site_aniso_U_11
_atom_site_aniso_U_22
_atom_site_aniso_U_33
_atom_site_aniso_U_12
_atom_site_aniso_U_13
_atom_site_aniso_U_23
O1 .0546(18) .0297(16) .038(2) -.0020(13) .0086(15) .0020(13)
O2 .093(3) .0396(18) .070(3) .0101(18) -.013(2) -.0040(17)
O3 .104(3) .032(2) .084(3) .0077(18) .011(2) .0013(18)
O4 .100(3) .0298(18) .082(3) -.0069(18) .008(2) -.0062(17)
O5 .079(2) .047(2) .061(3) .0046(17) .042(2) .0006(16)
O6 .067(2) .0329(17) .048(2) .0005(14) .0296(17) -.0024(14)
O7 .066(2) .0402(17) .045(2) .0076(16) .0263(17) .0050(14)
O8 .084(2) .054(2) .057(2) .0194(18) .041(2) .0228(17)
C1 .073(3) .025(2) .037(3) .003(2) .005(3) -.0011(19)
C2 .067(3) .036(3) .039(3) -.001(2) .001(3) -.002(2)
C3 .069(3) .029(2) .035(3) .002(2) .023(3) .0003(18)
C4 .075(3) .026(2) .037(3) -.009(2) .022(3) -.0035(18)
C5 .063(3) .031(2) .036(3) -.006(2) .016(2) -.0018(19)
C6 .060(3) .032(2) .032(3) .002(2) .017(2) .0013(19)
C7 .043(2) .032(2) .026(3) .0014(19) .005(2) .0047(17)
C8 .056(3) .031(2) .034(3) .006(2) .013(2) .0014(19)
C9 .051(3) .042(3) .032(3) .010(2) .023(2) .0045(19)
C10 .056(3) .032(2) .036(3) .000(2) .019(2) .0052(19)
C11 .052(2) .034(2) .025(3) .0054(19) .016(2) .0004(18)
C12 .043(2) .036(2) .021(3) .0034(18) .014(2) .0046(17)
C13 .091(4) .036(3) .042(3) .010(3) .026(3) .008(2)
C14 .088(4) .051(3) .076(4) .018(3) .012(3) .012(3)
C15 .079(4) .054(3) .076(4) -.011(3) .006(3) -.009(3)
C16 .078(3) .043(3) .045(3) .007(2) .025(3) -.001(2)
C17 .077(4) .053(3) .078(4) -.004(3) .043(3) .009(3)
C18 .072(3) .039(3) .065(4) -.001(2) .034(3) -.004(2)
C19 .061(3) .030(2) .025(3) -.001(2) .012(2) -.0003(19)

loop_
_atom_type_symbol
_atom_type_description
_atom_type_scat_dispersion_real
_atom_type_scat_dispersion_imag
_atom_type_scat_source
C C .0033 .0016 'International Tables Vol C Tables 4.2.6.8 and 6.1.1.4'
H H .0000 .0000 'International Tables Vol C Tables 4.2.6.8 and 6.1.1.4'
O O .0106 .0060 'International Tables Vol C Tables 4.2.6.8 and 6.1.1.4'

loop_
_geom_angle_atom_site_label_1
_geom_angle_atom_site_label_2
_geom_angle_atom_site_label_3
_geom_angle
_geom_angle_publ_flag
C6 O1 C7 117.3(3) yes
C2 O2 H2A 109.5 ?
C4 O4 H4A 109.5 ?
C9 O5 C17 118.8(4) yes
C11 O6 C18 117.9(3) yes
C19 O8 H8A 109.5 ?
C2 C1 C6 119.8(4) ?
C2 C1 H1A 120.1 ?
C6 C1 H1A 120.1 ?
C1 C2 O2 119.7(4) ?
C1 C2 C3 122.1(4) ?
O2 C2 C3 118.1(4) ?
C2 C3 C4 115.2(4) ?
C2 C3 C13 124.9(4) ?
C4 C3 C13 119.9(4) ?
O4 C4 C5 115.9(4) ?
O4 C4 C3 120.3(4) ?
C5 C4 C3 123.8(4) ?
C4 C5 C6 116.9(4) ?
C4 C5 C15 121.9(4) ?
C6 C5 C15 121.2(4) ?
O1 C6 C1 121.5(4) ?
O1 C6 C5 116.7(4) ?
C1 C6 C5 121.8(4) ?
C8 C7 O1 118.8(4) ?
C8 C7 C12 123.4(4) ?
O1 C7 C12 117.6(4) ?
C7 C8 C9 116.8(4) ?
C7 C8 C16 123.6(4) ?
C9 C8 C16 119.6(4) ?
O5 C9 C10 123.3(4) ?
O5 C9 C8 114.8(4) ?
C10 C9 C8 121.8(4) ?
C11 C10 C9 119.8(4) ?
C11 C10 H10A 120.1 ?
C9 C10 H10A 120.1 ?
O6 C11 C10 122.5(4) ?
O6 C11 C12 116.6(4) ?
C10 C11 C12 120.8(4) ?
C11 C12 C7 117.2(4) ?
C11 C12 C19 120.7(4) ?
C7 C12 C19 122.1(4) ?
O3 C13 C3 120.0(5) ?
O3 C13 C14 117.1(4) ?
C3 C13 C14 122.9(4) ?
C13 C14 H14A 109.5 ?
C13 C14 H14B 109.5 ?
H14A C14 H14B 109.5 ?
C13 C14 H14C 109.5 ?
H14A C14 H14C 109.5 ?
H14B C14 H14C 109.5 ?
C5 C15 H15A 109.5 ?
C5 C15 H15B 109.5 ?
H15A C15 H15B 109.5 ?
C5 C15 H15C 109.5 ?
H15A C15 H15C 109.5 ?
H15B C15 H15C 109.5 ?
C8 C16 H16A 109.5 ?
C8 C16 H16B 109.5 ?
H16A C16 H16B 109.5 ?
C8 C16 H16C 109.5 ?
H16A C16 H16C 109.5 ?
H16B C16 H16C 109.5 ?
O5 C17 H17A 109.5 ?
O5 C17 H17B 109.5 ?
H17A C17 H17B 109.5 ?
O5 C17 H17C 109.5 ?
H17A C17 H17C 109.5 ?
H17B C17 H17C 109.5 ?
O6 C18 H18A 109.5 ?
O6 C18 H18B 109.5 ?
H18A C18 H18B 109.5 ?
O6 C18 H18C 109.5 ?
H18A C18 H18C 109.5 ?
H18B C18 H18C 109.5 ?
O7 C19 O8 121.0(4) ?
O7 C19 C12 123.6(4) ?
O8 C19 C12 115.3(4) ?

loop_
_geom_bond_atom_site_label_1
_geom_bond_atom_site_label_2
_geom_bond_site_symmetry_2
_geom_bond_distance
_geom_bond_publ_flag
O1 C6 . 1.374(5) yes
O1 C7 . 1.402(5) yes
O2 C2 . 1.369(6) yes
O2 H2A . .8200 ?
O3 C13 . 1.248(5) yes
O4 C4 . 1.358(5) yes
O4 H4A . .8200 ?
O5 C9 . 1.349(5) yes
O5 C17 . 1.438(5) yes
O6 C11 . 1.366(5) yes
O6 C18 . 1.427(5) yes
O7 C19 . 1.239(5) yes
O8 C19 . 1.303(5) yes
O8 H8A . .8200 ?
C1 C2 . 1.366(6) ?
C1 C6 . 1.385(6) ?
C1 H1A . .9300 ?
C2 C3 . 1.416(6) ?
C3 C4 . 1.421(7) ?
C3 C13 . 1.466(6) ?
C4 C5 . 1.386(6) ?
C5 C6 . 1.392(6) ?
C5 C15 . 1.512(7) ?
C7 C8 . 1.381(6) ?
C7 C12 . 1.411(6) ?
C8 C9 . 1.402(6) ?
C8 C16 . 1.512(6) ?
C9 C10 . 1.387(6) ?
C10 C11 . 1.381(6) ?
C10 H10A . .9300 ?
C11 C12 . 1.403(6) ?
C12 C19 . 1.478(6) ?
C13 C14 . 1.503(8) ?
C14 H14A . .9600 ?
C14 H14B . .9600 ?
C14 H14C . .9600 ?
C15 H15A . .9600 ?
C15 H15B . .9600 ?
C15 H15C . .9600 ?
C16 H16A . .9600 ?
C16 H16B . .9600 ?
C16 H16C . .9600 ?
C17 H17A . .9600 ?
C17 H17B . .9600 ?
C17 H17C . .9600 ?
C18 H18A . .9600 ?
C18 H18B . .9600 ?
C18 H18C . .9600 ?

loop_
_geom_hbond_atom_site_label_D
_geom_hbond_atom_site_label_H
_geom_hbond_atom_site_label_A
_geom_hbond_site_symmetry_A
_geom_hbond_distance_DH
_geom_hbond_distance_HA
_geom_hbond_distance_DA
_geom_hbond_angle_DHA
_geom_hbond_publ_flag
O2 H2A O7 3_765 .82 2.10 2.914(4) 178 yes
O4 H4A O3 1_555 .82 1.77 2.506(6) 148 yes
O8 H8A O7 3_865 .82 1.89 2.697(5) 170 yes

loop_
_geom_torsion_atom_site_label_1
_geom_torsion_atom_site_label_2
_geom_torsion_atom_site_label_3
_geom_torsion_atom_site_label_4
_geom_torsion
_geom_torsion_publ_flag
C6 C1 C2 O2 174.4(4) yes
C6 C1 C2 C3 -2.7(7) ?
C1 C2 C3 C4 5.6(7) yes
O2 C2 C3 C4 -171.5(4) ?
C1 C2 C3 C13 -173.3(4) ?
O2 C2 C3 C13 9.6(7) yes
C2 C3 C4 O4 177.0(4) yes
C13 C3 C4 O4 -4.1(7) ?
C2 C3 C4 C5 -2.6(7) ?
C13 C3 C4 C5 176.3(4) yes
O4 C4 C5 C6 177.2(4) yes
C3 C4 C5 C6 -3.2(7) ?
O4 C4 C5 C15 .7(7) ?
C3 C4 C5 C15 -179.7(5) ?
C7 O1 C6 C1 -29.9(6) yes
C7 O1 C6 C5 152.9(4) ?
C2 C1 C6 O1 179.2(4) ?
C2 C1 C6 C5 -3.8(7) ?
C4 C5 C6 O1 -176.3(4) yes
C15 C5 C6 O1 .2(7) ?
C4 C5 C6 C1 6.5(7) ?
C15 C5 C6 C1 -177.0(5) ?
C6 O1 C7 C8 -67.2(5) ?
C6 O1 C7 C12 118.3(4) ?
O1 C7 C8 C9 -175.6(4) ?
C12 C7 C8 C9 -1.4(6) ?
O1 C7 C8 C16 4.0(6) ?
C12 C7 C8 C16 178.2(4) ?
C17 O5 C9 C10 -5.1(7) yes
C17 O5 C9 C8 175.9(4) yes
C7 C8 C9 O5 -178.0(4) ?
C16 C8 C9 O5 2.5(6) ?
C7 C8 C9 C10 3.0(6) ?
C16 C8 C9 C10 -176.5(4) ?
O5 C9 C10 C11 179.0(4) ?
C8 C9 C10 C11 -2.1(7) ?
C18 O6 C11 C10 8.6(6) yes
C18 O6 C11 C12 -169.9(4) ?
C9 C10 C11 O6 -179.1(4) yes
C9 C10 C11 C12 -.6(7) ?
O6 C11 C12 C7 -179.3(4) ?
C10 C11 C12 C7 2.2(6) ?
O6 C11 C12 C19 2.8(6) ?
C10 C11 C12 C19 -175.8(4) ?
C8 C7 C12 C11 -1.2(6) ?
O1 C7 C12 C11 173.1(3) ?
C8 C7 C12 C19 176.7(4) yes
O1 C7 C12 C19 -9.0(6) ?
C2 C3 C13 O3 -178.2(5) ?
C4 C3 C13 O3 3.0(7) ?
C2 C3 C13 C14 3.8(8) yes
C4 C3 C13 C14 -175.0(5) ?
C11 C12 C19 O7 -36.4(6) ?
C7 C12 C19 O7 145.8(4) ?
C11 C12 C19 O8 139.3(4) ?
C7 C12 C19 O8 -38.5(6) yes

loop_
_cod_related_entry_id
_cod_related_entry_database
_cod_related_entry_code
1 ChemSpider 21105825
